data_4079377
loop_
_publ_author_name
'Bantreil, Xavier'
'Poater, Albert'
'Urbina-Blanco, C\'esar A.'
'Bidal, Yannick D.'
'Falivene, Laura'
'Randall, Rebecca A. M.'
'Cavallo, Luigi'
'Slawin, Alexandra M. Z.'
'Cazin, Catherine S. J.'

_publ_section_title
;
 Synthesis and Reactivity of Ruthenium Phosphite Indenylidene Complexes
;
_journal_issue 21
_journal_name_full Organometallics
_journal_page_first 7415
_journal_paper_doi 10.1021/om300703p
_journal_volume 31
_journal_year 2012
_chemical_formula_moiety 'C54 H51 Cl2 N2 O3 P Ru'
_chemical_formula_sum 'C54 H51 Cl2 N2 O3 P Ru'
_chemical_formula_weight 978.91
_chemical_name_systematic
; 
 ? 
;
_space_group_IT_number 2
_symmetry_cell_setting triclinic
_symmetry_space_group_name_Hall '-P 1'
_symmetry_space_group_name_H-M 'P -1'
_atom_sites_solution_hydrogens geom
_atom_sites_solution_primary direct
_atom_sites_solution_secondary difmap
_audit_creation_method SHELXL-97
_cell_angle_alpha 81.229(8)
_cell_angle_beta 86.571(9)
_cell_angle_gamma 76.206(8)
_cell_formula_units_Z 2
_cell_length_a 9.127(2)
_cell_length_b 11.772(3)
_cell_length_c 21.891(6)
_cell_measurement_reflns_used 6356
_cell_measurement_temperature 93(2)
_cell_measurement_theta_max 28.1
_cell_measurement_theta_min 2.1
_cell_volume 2256.8(10)
_computing_cell_refinement 'CrystalClear (Rigaku Corp., 2004)'
_computing_data_collection 'CrystalClear (Rigaku Corp., 2004)'
_computing_data_reduction 'CrystalClear (Rigaku Corp., 2004)'
_computing_molecular_graphics 'Bruker SHELXTL'
_computing_publication_material 'Bruker SHELXTL'
_computing_structure_refinement 'SHELXL-97 (Sheldrick, 1997)'
_computing_structure_solution 'SHELXS-97 (Sheldrick, 1990)'
_diffrn_ambient_temperature 93(2)
_diffrn_measured_fraction_theta_full 0.993
_diffrn_measured_fraction_theta_max 0.990
_diffrn_measurement_method '\w and \f scans'
_diffrn_radiation_monochromator confoc
_diffrn_radiation_source 'rotating anode'
_diffrn_radiation_type MoK\a
_diffrn_radiation_wavelength 0.71073
_diffrn_reflns_av_R_equivalents 0.0563
_diffrn_reflns_av_sigmaI/netI 0.0576
_diffrn_reflns_limit_h_max 10
_diffrn_reflns_limit_h_min -11
_diffrn_reflns_limit_k_max 14
_diffrn_reflns_limit_k_min -13
_diffrn_reflns_limit_l_max 26
_diffrn_reflns_limit_l_min -26
_diffrn_reflns_number 23145
_diffrn_reflns_theta_full 25.00
_diffrn_reflns_theta_max 25.39
_diffrn_reflns_theta_min 1.80
_exptl_absorpt_coefficient_mu 0.549
_exptl_absorpt_correction_T_max 1.000
_exptl_absorpt_correction_T_min 0.8702
_exptl_absorpt_correction_type multi-scan
_exptl_absorpt_process_details 'Jacobson, R. (1998) Private communication'
_exptl_crystal_colour Red
_exptl_crystal_density_diffrn 1.441
_exptl_crystal_density_method 'not measured'
_exptl_crystal_description Prism
_exptl_crystal_F_000 1012
_exptl_crystal_size_max 0.24
_exptl_crystal_size_mid 0.08
_exptl_crystal_size_min 0.03
_refine_diff_density_max 1.791
_refine_diff_density_min -1.552
_refine_diff_density_rms 0.189
_refine_ls_extinction_method none
_refine_ls_goodness_of_fit_ref 1.080
_refine_ls_hydrogen_treatment constr
_refine_ls_matrix_type full
_refine_ls_number_parameters 575
_refine_ls_number_reflns 8198
_refine_ls_number_restraints 0
_refine_ls_restrained_S_all 1.080
_refine_ls_R_factor_all 0.0722
_refine_ls_R_factor_gt 0.0638
_refine_ls_shift/su_max 0.086
_refine_ls_shift/su_mean 0.005
_refine_ls_structure_factor_coef Fsqd
_refine_ls_weighting_details 'calc w=1/[\s^2^(Fo^2^)+(0.1140P)^2^+2.3769P] where P=(Fo^2^+2Fc^2^)/3'
_refine_ls_weighting_scheme calc
_refine_ls_wR_factor_gt 0.1718
_refine_ls_wR_factor_ref 0.1849
_reflns_number_gt 7277
_reflns_number_total 8198
_reflns_threshold_expression >2sigma(I)
_cod_data_source_file om300703p_si_004.cif
_cod_data_source_block 1d
_cod_depositor_comments
;
The following automatic conversions were performed:

'_symmetry_cell_setting' value 'Triclinic' changed to 'triclinic'
according to /home/saulius/struct/CIF-dictionaries/cif_core.dic
dictionary named 'cif_core.dic' version 2.4.2 from 2011-04-26.

Automatic conversion script
Id: cif_fix_values 1891 2012-01-12 08:04:46Z andrius 
;
_cod_original_sg_symbol_H-M P-1
_cod_database_code 4079377

loop_
_symmetry_equiv_pos_as_xyz
'x, y, z'
'-x, -y, -z'

loop_
_atom_site_label
_atom_site_type_symbol
_atom_site_fract_x
_atom_site_fract_y
_atom_site_fract_z
_atom_site_U_iso_or_equiv
_atom_site_adp_type
_atom_site_occupancy
_atom_site_symmetry_multiplicity
_atom_site_calc_flag
_atom_site_refinement_flags
Ru1 Ru 0.61345(3) 0.90290(3) 0.693354(14) 0.02508(15) Uani 1 1 d .
Cl1 Cl 0.38200(11) 0.85896(9) 0.67196(5) 0.0307(2) Uani 1 1 d .
Cl2 Cl 0.48960(11) 1.10336(9) 0.65918(5) 0.0311(3) Uani 1 1 d .
C1 C 0.8063(4) 0.9672(4) 0.67127(19) 0.0264(8) Uani 1 1 d .
N2 N 0.8773(4) 0.9606(3) 0.61564(16) 0.0285(8) Uani 1 1 d .
C3 C 0.9908(5) 1.0328(4) 0.6033(2) 0.0323(9) Uani 1 1 d .
H3A H 0.9671 1.0915 0.5657 0.039 Uiso 1 1 calc R
H3B H 1.0934 0.9826 0.5986 0.039 Uiso 1 1 calc R
C4 C 0.9767(5) 1.0928(4) 0.6609(2) 0.0352(10) Uani 1 1 d .
H4A H 1.0741 1.0739 0.6822 0.042 Uiso 1 1 calc R
H4B H 0.9421 1.1797 0.6506 0.042 Uiso 1 1 calc R
N5 N 0.8619(4) 1.0420(3) 0.69933(16) 0.0283(8) Uani 1 1 d .
C6 C 0.8617(4) 0.8890(4) 0.56968(18) 0.0262(8) Uani 1 1 d .
C7 C 0.7560(4) 0.9353(4) 0.52316(19) 0.0267(9) Uani 1 1 d .
C8 C 0.7448(4) 0.8631(4) 0.47919(19) 0.0278(9) Uani 1 1 d .
H8A H 0.6706 0.8913 0.4484 0.033 Uiso 1 1 calc R
C9 C 0.8390(5) 0.7518(4) 0.47937(19) 0.0297(9) Uani 1 1 d .
C10 C 0.9505(5) 0.7128(4) 0.5236(2) 0.0314(9) Uani 1 1 d .
H10A H 1.0175 0.6375 0.5232 0.038 Uiso 1 1 calc R
C11 C 0.9666(5) 0.7811(4) 0.56838(19) 0.0279(9) Uani 1 1 d .
C12 C 0.6684(5) 1.0614(4) 0.5156(2) 0.0352(10) Uani 1 1 d .
H12A H 0.6100 1.0772 0.5536 0.053 Uiso 1 1 calc R
H12B H 0.5996 1.0756 0.4811 0.053 Uiso 1 1 calc R
H12C H 0.7383 1.1138 0.5070 0.053 Uiso 1 1 calc R
C13 C 0.8234(5) 0.6749(4) 0.4317(2) 0.0383(10) Uani 1 1 d .
H13A H 0.7872 0.6063 0.4521 0.057 Uiso 1 1 calc R
H13B H 0.9218 0.6480 0.4116 0.057 Uiso 1 1 calc R
H13C H 0.7511 0.7207 0.4006 0.057 Uiso 1 1 calc R
C14 C 1.0983(5) 0.7384(4) 0.6111(2) 0.0353(10) Uani 1 1 d .
H14A H 1.1176 0.6523 0.6218 0.053 Uiso 1 1 calc R
H14B H 1.0748 0.7753 0.6488 0.053 Uiso 1 1 calc R
H14C H 1.1881 0.7599 0.5904 0.053 Uiso 1 1 calc R
C15 C 0.8435(5) 1.0640(4) 0.76250(19) 0.0277(9) Uani 1 1 d .
C16 C 0.9387(5) 0.9861(4) 0.8057(2) 0.0317(9) Uani 1 1 d .
C17 C 0.9302(5) 1.0085(4) 0.8667(2) 0.0385(11) Uani 1 1 d .
H17A H 0.9929 0.9549 0.8966 0.046 Uiso 1 1 calc R
C18 C 0.8310(6) 1.1084(4) 0.8844(2) 0.0388(11) Uani 1 1 d .
C19 C 0.7443(5) 1.1862(4) 0.8400(2) 0.0369(10) Uani 1 1 d .
H19A H 0.6780 1.2551 0.8518 0.044 Uiso 1 1 calc R
C20 C 0.7493(5) 1.1686(4) 0.7781(2) 0.0326(10) Uani 1 1 d .
C21 C 1.0529(5) 0.8819(4) 0.7869(2) 0.0375(10) Uani 1 1 d .
H21A H 1.0042 0.8392 0.7622 0.056 Uiso 1 1 calc R
H21B H 1.0948 0.8290 0.8239 0.056 Uiso 1 1 calc R
H21C H 1.1343 0.9094 0.7623 0.056 Uiso 1 1 calc R
C22 C 0.8265(7) 1.1339(5) 0.9507(2) 0.0575(15) Uani 1 1 d .
H22A H 0.9148 1.1638 0.9574 0.086 Uiso 1 1 calc R
H22B H 0.8277 1.0611 0.9793 0.086 Uiso 1 1 calc R
H22C H 0.7343 1.1933 0.9579 0.086 Uiso 1 1 calc R
C23 C 0.6592(5) 1.2633(4) 0.7320(2) 0.0409(11) Uani 1 1 d .
H23A H 0.7061 1.2579 0.6907 0.061 Uiso 1 1 calc R
H23B H 0.6567 1.3410 0.7434 0.061 Uiso 1 1 calc R
H23C H 0.5560 1.2526 0.7317 0.061 Uiso 1 1 calc R
C24 C 0.6201(5) 0.8866(4) 0.7794(2) 0.0292(9) Uani 1 1 d .
C25 C 0.7233(5) 0.8105(4) 0.8257(2) 0.0332(10) Uani 1 1 d .
H25A H 0.8146 0.7576 0.8157 0.040 Uiso 1 1 calc R
C26 C 0.6742(5) 0.8240(4) 0.8840(2) 0.0344(10) Uani 1 1 d .
C27 C 0.5306(5) 0.9166(4) 0.8807(2) 0.0347(10) Uani 1 1 d .
C28 C 0.4359(6) 0.9665(4) 0.9257(2) 0.0425(11) Uani 1 1 d .
H28A H 0.4612 0.9441 0.9680 0.051 Uiso 1 1 calc R
C29 C 0.3036(7) 1.0495(4) 0.9093(2) 0.0469(13) Uani 1 1 d .
H29A H 0.2380 1.0833 0.9405 0.056 Uiso 1 1 calc R
C30 C 0.2669(6) 1.0833(4) 0.8478(2) 0.0410(11) Uani 1 1 d .
H30A H 0.1763 1.1404 0.8369 0.049 Uiso 1 1 calc R
C31 C 0.3629(5) 1.0336(4) 0.8010(2) 0.0326(9) Uani 1 1 d .
H31A H 0.3366 1.0553 0.7588 0.039 Uiso 1 1 calc R
C32 C 0.4960(5) 0.9528(4) 0.81774(19) 0.0294(9) Uani 1 1 d .
C33 C 0.7474(6) 0.7579(4) 0.9412(2) 0.0423(11) Uani 1 1 d .
C34 C 0.9039(6) 0.7170(5) 0.9423(3) 0.0488(13) Uani 1 1 d .
H34A H 0.9626 0.7331 0.9061 0.059 Uiso 1 1 calc R
C35 C 0.9758(8) 0.6530(5) 0.9953(3) 0.0639(17) Uani 1 1 d .
H35A H 1.0824 0.6251 0.9951 0.077 Uiso 1 1 calc R
C36 C 0.8914(9) 0.6301(5) 1.0485(3) 0.0687(19) Uani 1 1 d .
H36A H 0.9405 0.5882 1.0850 0.082 Uiso 1 1 calc R
C37 C 0.7378(9) 0.6675(5) 1.0485(3) 0.0661(18) Uani 1 1 d .
H37A H 0.6802 0.6497 1.0847 0.079 Uiso 1 1 calc R
C38 C 0.6652(8) 0.7320(5) 0.9953(2) 0.0529(14) Uani 1 1 d .
H38A H 0.5584 0.7585 0.9960 0.064 Uiso 1 1 calc R
P1 P 0.71579(12) 0.71099(9) 0.69835(5) 0.0265(3) Uani 1 1 d .
O1 O 0.8881(3) 0.6722(2) 0.72021(15) 0.0329(7) Uani 1 1 d .
C39 C 0.9896(5) 0.5625(4) 0.73188(19) 0.0291(9) Uani 1 1 d .
C40 C 0.9619(5) 0.4577(4) 0.7210(2) 0.0357(10) Uani 1 1 d .
H40A H 0.8678 0.4557 0.7054 0.043 Uiso 1 1 calc R
C41 C 1.0740(5) 0.3546(4) 0.7332(2) 0.0395(11) Uani 1 1 d .
H41A H 1.0557 0.2814 0.7265 0.047 Uiso 1 1 calc R
C42 C 1.2117(6) 0.3577(4) 0.7551(2) 0.0423(11) Uani 1 1 d .
H42A H 1.2885 0.2872 0.7625 0.051 Uiso 1 1 calc R
C43 C 1.2371(5) 0.4635(4) 0.7661(2) 0.0414(11) Uani 1 1 d .
H43A H 1.3316 0.4655 0.7814 0.050 Uiso 1 1 calc R
C44 C 1.1262(5) 0.5667(4) 0.7550(2) 0.0351(10) Uani 1 1 d .
H44A H 1.1434 0.6394 0.7632 0.042 Uiso 1 1 calc R
O2 O 0.7206(3) 0.6628(3) 0.63392(14) 0.0328(7) Uani 1 1 d .
C45 C 0.6590(5) 0.5748(4) 0.61624(19) 0.0300(9) Uani 1 1 d .
C46 C 0.5092(5) 0.5721(4) 0.6273(2) 0.0347(10) Uani 1 1 d .
H46A H 0.4437 0.6302 0.6482 0.042 Uiso 1 1 calc R
C47 C 0.4557(5) 0.4832(4) 0.6074(2) 0.0413(11) Uani 1 1 d .
H47A H 0.3535 0.4793 0.6157 0.050 Uiso 1 1 calc R
C48 C 0.5500(6) 0.4002(4) 0.5754(2) 0.0388(11) Uani 1 1 d .
H48A H 0.5126 0.3403 0.5614 0.047 Uiso 1 1 calc R
C49 C 0.6987(5) 0.4054(4) 0.5642(2) 0.0384(11) Uani 1 1 d .
H49A H 0.7637 0.3487 0.5423 0.046 Uiso 1 1 calc R
C50 C 0.7546(5) 0.4922(4) 0.5844(2) 0.0353(10) Uani 1 1 d .
H50A H 0.8572 0.4953 0.5765 0.042 Uiso 1 1 calc R
O3 O 0.6394(3) 0.6127(2) 0.73882(13) 0.0291(6) Uani 1 1 d .
C51 C 0.5843(5) 0.6052(4) 0.7995(2) 0.0298(9) Uani 1 1 d .
C52 C 0.6690(6) 0.5222(4) 0.8433(2) 0.0389(11) Uani 1 1 d .
H52A H 0.7651 0.4766 0.8325 0.047 Uiso 1 1 calc R
C53 C 0.6117(6) 0.5068(5) 0.9029(2) 0.0477(13) Uani 1 1 d .
H53A H 0.6689 0.4504 0.9335 0.057 Uiso 1 1 calc R
C54 C 0.4713(6) 0.5730(5) 0.9185(2) 0.0443(12) Uani 1 1 d .
H54A H 0.4318 0.5614 0.9595 0.053 Uiso 1 1 calc R
C55 C 0.3890(5) 0.6557(5) 0.8743(2) 0.0406(11) Uani 1 1 d .
H55A H 0.2937 0.7022 0.8853 0.049 Uiso 1 1 calc R
C56 C 0.4438(5) 0.6718(4) 0.8139(2) 0.0339(10) Uani 1 1 d .
H56A H 0.3860 0.7273 0.7831 0.041 Uiso 1 1 calc R

loop_
_atom_site_aniso_label
_atom_site_aniso_U_11
_atom_site_aniso_U_22
_atom_site_aniso_U_33
_atom_site_aniso_U_23
_atom_site_aniso_U_13
_atom_site_aniso_U_12
Ru1 0.0197(2) 0.0249(2) 0.0318(2) -0.00468(14) -0.00248(14) -0.00648(15)
Cl1 0.0218(5) 0.0320(5) 0.0404(6) -0.0054(4) -0.0050(4) -0.0092(4)
Cl2 0.0264(5) 0.0250(5) 0.0408(6) -0.0021(4) -0.0029(4) -0.0048(4)
C1 0.0144(18) 0.028(2) 0.036(2) -0.0045(17) -0.0020(15) -0.0037(16)
N2 0.0239(18) 0.0308(19) 0.0332(18) -0.0072(14) 0.0011(14) -0.0101(15)
C3 0.028(2) 0.035(2) 0.040(2) -0.0069(18) 0.0008(18) -0.0180(19)
C4 0.031(2) 0.039(3) 0.041(2) -0.010(2) 0.0008(18) -0.015(2)
N5 0.0236(18) 0.0259(18) 0.0376(19) -0.0051(14) -0.0038(14) -0.0091(15)
C6 0.022(2) 0.031(2) 0.031(2) -0.0061(16) 0.0002(15) -0.0145(17)
C7 0.020(2) 0.030(2) 0.032(2) -0.0053(17) 0.0000(16) -0.0088(17)
C8 0.019(2) 0.031(2) 0.034(2) -0.0031(17) -0.0032(16) -0.0076(17)
C9 0.025(2) 0.033(2) 0.035(2) -0.0073(18) 0.0017(17) -0.0124(18)
C10 0.027(2) 0.026(2) 0.041(2) -0.0044(18) 0.0000(18) -0.0068(18)
C11 0.024(2) 0.026(2) 0.035(2) -0.0013(17) 0.0017(16) -0.0102(17)
C12 0.033(2) 0.037(2) 0.035(2) -0.0067(19) -0.0012(18) -0.007(2)
C13 0.033(2) 0.039(3) 0.046(3) -0.011(2) -0.007(2) -0.010(2)
C14 0.025(2) 0.039(2) 0.040(2) -0.0032(19) -0.0024(18) -0.0047(19)
C15 0.025(2) 0.032(2) 0.033(2) -0.0130(17) -0.0012(16) -0.0148(18)
C16 0.026(2) 0.032(2) 0.041(2) -0.0087(18) -0.0015(17) -0.0112(19)
C17 0.039(3) 0.037(3) 0.043(3) -0.003(2) -0.009(2) -0.015(2)
C18 0.041(3) 0.042(3) 0.039(3) -0.013(2) 0.006(2) -0.018(2)
C19 0.037(3) 0.031(2) 0.044(3) -0.0125(19) 0.006(2) -0.009(2)
C20 0.025(2) 0.029(2) 0.048(3) -0.0101(19) -0.0019(18) -0.0105(18)
C21 0.030(2) 0.034(2) 0.048(3) -0.010(2) -0.0041(19) -0.003(2)
C22 0.074(4) 0.060(4) 0.040(3) -0.012(3) 0.006(3) -0.017(3)
C23 0.036(3) 0.028(2) 0.058(3) -0.007(2) -0.009(2) -0.004(2)
C24 0.024(2) 0.025(2) 0.042(2) -0.0059(17) -0.0002(17) -0.0130(17)
C25 0.030(2) 0.031(2) 0.040(2) -0.0040(18) -0.0062(18) -0.0092(19)
C26 0.036(2) 0.037(2) 0.035(2) -0.0036(18) -0.0068(18) -0.017(2)
C27 0.040(3) 0.033(2) 0.035(2) -0.0085(18) -0.0005(19) -0.015(2)
C28 0.058(3) 0.036(3) 0.038(3) -0.010(2) 0.003(2) -0.018(2)
C29 0.063(3) 0.031(2) 0.050(3) -0.018(2) 0.018(2) -0.013(2)
C30 0.042(3) 0.031(2) 0.047(3) -0.005(2) 0.011(2) -0.006(2)
C31 0.035(2) 0.028(2) 0.038(2) -0.0074(18) 0.0019(18) -0.0134(19)
C32 0.031(2) 0.026(2) 0.035(2) -0.0107(17) 0.0004(17) -0.0113(18)
C33 0.058(3) 0.037(3) 0.037(3) -0.008(2) -0.012(2) -0.017(2)
C34 0.051(3) 0.043(3) 0.054(3) 0.003(2) -0.021(2) -0.014(2)
C35 0.076(4) 0.055(4) 0.063(4) 0.000(3) -0.035(3) -0.017(3)
C36 0.108(6) 0.051(3) 0.049(3) 0.009(3) -0.037(4) -0.024(4)
C37 0.111(6) 0.049(3) 0.042(3) 0.001(2) -0.014(3) -0.026(4)
C38 0.082(4) 0.040(3) 0.038(3) -0.001(2) -0.009(3) -0.017(3)
P1 0.0199(5) 0.0243(5) 0.0371(6) -0.0063(4) -0.0012(4) -0.0072(4)
O1 0.0231(15) 0.0206(14) 0.0559(19) -0.0107(13) -0.0085(13) -0.0019(12)
C39 0.027(2) 0.024(2) 0.035(2) -0.0055(17) -0.0042(17) -0.0027(17)
C40 0.033(2) 0.033(2) 0.045(3) -0.0093(19) -0.0070(19) -0.010(2)
C41 0.039(3) 0.028(2) 0.049(3) -0.005(2) -0.005(2) -0.002(2)
C42 0.037(3) 0.032(2) 0.055(3) -0.003(2) -0.003(2) -0.003(2)
C43 0.028(2) 0.036(3) 0.059(3) -0.003(2) -0.013(2) -0.006(2)
C44 0.029(2) 0.025(2) 0.054(3) -0.0076(19) -0.0072(19) -0.0073(18)
O2 0.0336(17) 0.0325(16) 0.0380(17) -0.0125(13) 0.0052(13) -0.0157(14)
C45 0.033(2) 0.024(2) 0.035(2) -0.0056(17) -0.0029(17) -0.0092(18)
C46 0.028(2) 0.036(2) 0.043(3) -0.0147(19) -0.0013(18) -0.007(2)
C47 0.027(2) 0.042(3) 0.060(3) -0.017(2) -0.003(2) -0.013(2)
C48 0.042(3) 0.035(2) 0.044(3) -0.011(2) -0.003(2) -0.013(2)
C49 0.040(3) 0.033(2) 0.045(3) -0.014(2) 0.007(2) -0.011(2)
C50 0.033(2) 0.033(2) 0.041(2) -0.0093(19) 0.0069(19) -0.010(2)
O3 0.0305(16) 0.0259(15) 0.0341(15) -0.0063(12) -0.0013(12) -0.0117(13)
C51 0.030(2) 0.028(2) 0.036(2) -0.0058(17) -0.0008(17) -0.0143(18)
C52 0.037(3) 0.035(2) 0.041(3) -0.002(2) -0.001(2) -0.005(2)
C53 0.043(3) 0.050(3) 0.041(3) 0.005(2) -0.008(2) 0.000(2)
C54 0.045(3) 0.049(3) 0.038(3) -0.002(2) 0.003(2) -0.012(2)
C55 0.031(2) 0.050(3) 0.040(3) -0.005(2) 0.0009(19) -0.008(2)
C56 0.028(2) 0.037(2) 0.037(2) -0.0019(19) -0.0040(18) -0.009(2)

loop_
_atom_type_symbol
_atom_type_description
_atom_type_scat_dispersion_real
_atom_type_scat_dispersion_imag
_atom_type_scat_source
C C 0.0033 0.0016 'International Tables Vol C Tables 4.2.6.8 and 6.1.1.4'
H H 0.0000 0.0000 'International Tables Vol C Tables 4.2.6.8 and 6.1.1.4'
N N 0.0061 0.0033 'International Tables Vol C Tables 4.2.6.8 and 6.1.1.4'
O O 0.0106 0.0060 'International Tables Vol C Tables 4.2.6.8 and 6.1.1.4'
P P 0.1023 0.0942 'International Tables Vol C Tables 4.2.6.8 and 6.1.1.4'
Cl Cl 0.1484 0.1585 'International Tables Vol C Tables 4.2.6.8 and 6.1.1.4'
Ru Ru -1.2594 0.8363 'International Tables Vol C Tables 4.2.6.8 and 6.1.1.4'

loop_
_geom_angle_atom_site_label_1
_geom_angle_atom_site_label_2
_geom_angle_atom_site_label_3
_geom_angle
C24 Ru1 C1 98.74(17)
C24 Ru1 P1 88.98(13)
C1 Ru1 P1 99.17(11)
C24 Ru1 Cl1 105.62(13)
C1 Ru1 Cl1 155.00(12)
P1 Ru1 Cl1 86.96(4)
C24 Ru1 Cl2 106.62(13)
C1 Ru1 Cl2 82.61(11)
P1 Ru1 Cl2 163.92(4)
Cl1 Ru1 Cl2 85.10(4)
N5 C1 N2 107.4(3)
N5 C1 Ru1 129.3(3)
N2 C1 Ru1 121.7(3)
C1 N2 C6 128.5(3)
C1 N2 C3 113.9(3)
C6 N2 C3 117.5(3)
N2 C3 C4 102.6(3)
N2 C3 H3A 111.2
C4 C3 H3A 111.2
N2 C3 H3B 111.2
C4 C3 H3B 111.3
H3A C3 H3B 109.2
N5 C4 C3 102.9(3)
N5 C4 H4A 111.2
C3 C4 H4A 111.2
N5 C4 H4B 111.2
C3 C4 H4B 111.2
H4A C4 H4B 109.1
C1 N5 C15 129.4(3)
C1 N5 C4 113.2(3)
C15 N5 C4 116.6(3)
C11 C6 C7 121.8(4)
C11 C6 N2 118.3(4)
C7 C6 N2 119.4(4)
C6 C7 C8 117.6(4)
C6 C7 C12 122.2(4)
C8 C7 C12 119.8(4)
C9 C8 C7 121.8(4)
C9 C8 H8A 119.1
C7 C8 H8A 119.1
C8 C9 C10 118.6(4)
C8 C9 C13 120.8(4)
C10 C9 C13 120.6(4)
C11 C10 C9 121.9(4)
C11 C10 H10A 119.0
C9 C10 H10A 119.0
C10 C11 C6 117.7(4)
C10 C11 C14 119.0(4)
C6 C11 C14 123.2(4)
C7 C12 H12A 109.5
C7 C12 H12B 109.5
H12A C12 H12B 109.5
C7 C12 H12C 109.5
H12A C12 H12C 109.5
H12B C12 H12C 109.5
C9 C13 H13A 109.5
C9 C13 H13B 109.5
H13A C13 H13B 109.5
C9 C13 H13C 109.5
H13A C13 H13C 109.5
H13B C13 H13C 109.5
C11 C14 H14A 109.5
C11 C14 H14B 109.5
H14A C14 H14B 109.5
C11 C14 H14C 109.5
H14A C14 H14C 109.5
H14B C14 H14C 109.5
C16 C15 C20 121.1(4)
C16 C15 N5 117.4(4)
C20 C15 N5 120.8(4)
C15 C16 C17 119.0(4)
C15 C16 C21 120.9(4)
C17 C16 C21 120.0(4)
C18 C17 C16 121.0(4)
C18 C17 H17A 119.5
C16 C17 H17A 119.5
C19 C18 C17 118.5(4)
C19 C18 C22 121.0(5)
C17 C18 C22 120.4(5)
C18 C19 C20 122.9(4)
C18 C19 H19A 118.5
C20 C19 H19A 118.5
C15 C20 C19 117.3(4)
C15 C20 C23 123.7(4)
C19 C20 C23 119.0(4)
C16 C21 H21A 109.5
C16 C21 H21B 109.5
H21A C21 H21B 109.5
C16 C21 H21C 109.5
H21A C21 H21C 109.5
H21B C21 H21C 109.5
C18 C22 H22A 109.5
C18 C22 H22B 109.5
H22A C22 H22B 109.5
C18 C22 H22C 109.5
H22A C22 H22C 109.5
H22B C22 H22C 109.5
C20 C23 H23A 109.5
C20 C23 H23B 109.5
H23A C23 H23B 109.5
C20 C23 H23C 109.5
H23A C23 H23C 109.5
H23B C23 H23C 109.5
C25 C24 C32 103.4(4)
C25 C24 Ru1 134.1(3)
C32 C24 Ru1 122.4(3)
C26 C25 C24 112.5(4)
C26 C25 H25A 123.7
C24 C25 H25A 123.7
C25 C26 C33 126.5(5)
C25 C26 C27 107.9(4)
C33 C26 C27 125.7(4)
C28 C27 C32 120.1(4)
C28 C27 C26 132.3(4)
C32 C27 C26 107.6(4)
C27 C28 C29 120.1(5)
C27 C28 H28A 119.9
C29 C28 H28A 119.9
C28 C29 C30 120.2(5)
C28 C29 H29A 119.9
C30 C29 H29A 119.9
C29 C30 C31 120.6(5)
C29 C30 H30A 119.7
C31 C30 H30A 119.7
C32 C31 C30 118.7(4)
C32 C31 H31A 120.6
C30 C31 H31A 120.6
C31 C32 C27 120.2(4)
C31 C32 C24 131.2(4)
C27 C32 C24 108.5(4)
C38 C33 C34 117.5(5)
C38 C33 C26 122.4(5)
C34 C33 C26 120.1(5)
C35 C34 C33 121.3(6)
C35 C34 H34A 119.3
C33 C34 H34A 119.3
C36 C35 C34 119.8(6)
C36 C35 H35A 120.1
C34 C35 H35A 120.1
C37 C36 C35 120.2(5)
C37 C36 H36A 119.9
C35 C36 H36A 119.9
C36 C37 C38 120.2(6)
C36 C37 H37A 119.9
C38 C37 H37A 119.9
C37 C38 C33 120.9(6)
C37 C38 H38A 119.5
C33 C38 H38A 119.5
O2 P1 O1 104.42(17)
O2 P1 O3 96.91(16)
O1 P1 O3 103.00(16)
O2 P1 Ru1 113.62(13)
O1 P1 Ru1 114.29(11)
O3 P1 Ru1 121.99(12)
C39 O1 P1 132.7(3)
C40 C39 C44 121.2(4)
C40 C39 O1 124.5(4)
C44 C39 O1 114.3(4)
C39 C40 C41 118.9(4)
C39 C40 H40A 120.5
C41 C40 H40A 120.5
C42 C41 C40 120.6(4)
C42 C41 H41A 119.7
C40 C41 H41A 119.7
C43 C42 C41 119.8(4)
C43 C42 H42A 120.1
C41 C42 H42A 120.1
C42 C43 C44 120.5(4)
C42 C43 H43A 119.7
C44 C43 H43A 119.7
C43 C44 C39 119.1(4)
C43 C44 H44A 120.5
C39 C44 H44A 120.5
C45 O2 P1 131.4(3)
C46 C45 C50 120.9(4)
C46 C45 O2 122.4(4)
C50 C45 O2 116.7(4)
C45 C46 C47 119.0(4)
C45 C46 H46A 120.5
C47 C46 H46A 120.5
C48 C47 C46 120.6(4)
C48 C47 H47A 119.7
C46 C47 H47A 119.7
C49 C48 C47 119.4(4)
C49 C48 H48A 120.3
C47 C48 H48A 120.3
C48 C49 C50 120.8(4)
C48 C49 H49A 119.6
C50 C49 H49A 119.6
C49 C50 C45 119.2(4)
C49 C50 H50A 120.4
C45 C50 H50A 120.4
C51 O3 P1 130.4(3)
C56 C51 C52 121.7(4)
C56 C51 O3 120.4(4)
C52 C51 O3 117.7(4)
C53 C52 C51 118.9(4)
C53 C52 H52A 120.5
C51 C52 H52A 120.5
C52 C53 C54 120.4(5)
C52 C53 H53A 119.8
C54 C53 H53A 119.8
C55 C54 C53 119.8(5)
C55 C54 H54A 120.1
C53 C54 H54A 120.1
C54 C55 C56 120.7(5)
C54 C55 H55A 119.6
C56 C55 H55A 119.6
C51 C56 C55 118.4(4)
C51 C56 H56A 120.8
C55 C56 H56A 120.8

loop_
_geom_bond_atom_site_label_1
_geom_bond_atom_site_label_2
_geom_bond_distance
Ru1 C24 1.866(4)
Ru1 C1 2.080(4)
Ru1 P1 2.2179(12)
Ru1 Cl1 2.3797(11)
Ru1 Cl2 2.3868(11)
C1 N5 1.351(5)
C1 N2 1.349(5)
N2 C6 1.441(5)
N2 C3 1.478(5)
C3 C4 1.521(6)
C3 H3A 0.9900
C3 H3B 0.9900
C4 N5 1.485(5)
C4 H4A 0.9900
C4 H4B 0.9900
N5 C15 1.438(5)
C6 C11 1.399(6)
C6 C7 1.401(6)
C7 C8 1.401(6)
C7 C12 1.497(6)
C8 C9 1.385(6)
C8 H8A 0.9500
C9 C10 1.395(6)
C9 C13 1.515(6)
C10 C11 1.393(6)
C10 H10A 0.9500
C11 C14 1.509(6)
C12 H12A 0.9800
C12 H12B 0.9800
C12 H12C 0.9800
C13 H13A 0.9800
C13 H13B 0.9800
C13 H13C 0.9800
C14 H14A 0.9800
C14 H14B 0.9800
C14 H14C 0.9800
C15 C16 1.394(6)
C15 C20 1.401(6)
C16 C17 1.393(6)
C16 C21 1.502(6)
C17 C18 1.394(7)
C17 H17A 0.9500
C18 C19 1.373(7)
C18 C22 1.522(7)
C19 C20 1.397(6)
C19 H19A 0.9500
C20 C23 1.502(6)
C21 H21A 0.9800
C21 H21B 0.9800
C21 H21C 0.9800
C22 H22A 0.9800
C22 H22B 0.9800
C22 H22C 0.9800
C23 H23A 0.9800
C23 H23B 0.9800
C23 H23C 0.9800
C24 C25 1.468(6)
C24 C32 1.503(6)
C25 C26 1.346(6)
C25 H25A 0.9500
C26 C33 1.474(6)
C26 C27 1.490(7)
C27 C28 1.376(7)
C27 C32 1.411(6)
C28 C29 1.387(8)
C28 H28A 0.9500
C29 C30 1.382(7)
C29 H29A 0.9500
C30 C31 1.411(6)
C30 H30A 0.9500
C31 C32 1.382(6)
C31 H31A 0.9500
C33 C38 1.398(7)
C33 C34 1.395(8)
C34 C35 1.391(7)
C34 H34A 0.9500
C35 C36 1.384(10)
C35 H35A 0.9500
C36 C37 1.366(10)
C36 H36A 0.9500
C37 C38 1.397(8)
C37 H37A 0.9500
C38 H38A 0.9500
P1 O2 1.593(3)
P1 O1 1.610(3)
P1 O3 1.615(3)
O1 C39 1.395(5)
C39 C40 1.374(6)
C39 C44 1.389(6)
C40 C41 1.390(6)
C40 H40A 0.9500
C41 C42 1.382(7)
C41 H41A 0.9500
C42 C43 1.378(7)
C42 H42A 0.9500
C43 C44 1.383(6)
C43 H43A 0.9500
C44 H44A 0.9500
O2 C45 1.402(5)
C45 C46 1.381(6)
C45 C50 1.386(6)
C46 C47 1.390(7)
C46 H46A 0.9500
C47 C48 1.385(7)
C47 H47A 0.9500
C48 C49 1.379(7)
C48 H48A 0.9500
C49 C50 1.383(6)
C49 H49A 0.9500
C50 H50A 0.9500
O3 C51 1.390(5)
C51 C56 1.380(6)
C51 C52 1.384(6)
C52 C53 1.378(7)
C52 H52A 0.9500
C53 C54 1.386(7)
C53 H53A 0.9500
C54 C55 1.378(7)
C54 H54A 0.9500
C55 C56 1.388(6)
C55 H55A 0.9500
C56 H56A 0.9500

loop_
_geom_torsion_atom_site_label_1
_geom_torsion_atom_site_label_2
_geom_torsion_atom_site_label_3
_geom_torsion_atom_site_label_4
_geom_torsion
C24 Ru1 C1 N5 -36.8(4)
P1 Ru1 C1 N5 -127.1(4)
Cl1 Ru1 C1 N5 130.2(3)
Cl2 Ru1 C1 N5 69.0(4)
C24 Ru1 C1 N2 159.8(3)
P1 Ru1 C1 N2 69.4(3)
Cl1 Ru1 C1 N2 -33.3(5)
Cl2 Ru1 C1 N2 -94.5(3)
N5 C1 N2 C6 177.2(4)
Ru1 C1 N2 C6 -16.1(6)
N5 C1 N2 C3 0.8(5)
Ru1 C1 N2 C3 167.5(3)
C1 N2 C3 C4 -2.2(5)
C6 N2 C3 C4 -179.1(3)
N2 C3 C4 N5 2.5(4)
N2 C1 N5 C15 -168.3(4)
Ru1 C1 N5 C15 26.4(6)
N2 C1 N5 C4 1.1(5)
Ru1 C1 N5 C4 -164.2(3)
C3 C4 N5 C1 -2.4(5)
C3 C4 N5 C15 168.5(4)
C1 N2 C6 C11 -96.5(5)
C3 N2 C6 C11 79.8(5)
C1 N2 C6 C7 91.7(5)
C3 N2 C6 C7 -91.9(5)
C11 C6 C7 C8 8.2(6)
N2 C6 C7 C8 179.7(3)
C11 C6 C7 C12 -165.3(4)
N2 C6 C7 C12 6.1(6)
C6 C7 C8 C9 -3.0(6)
C12 C7 C8 C9 170.7(4)
C7 C8 C9 C10 -2.0(6)
C7 C8 C9 C13 179.3(4)
C8 C9 C10 C11 1.9(6)
C13 C9 C10 C11 -179.4(4)
C9 C10 C11 C6 3.0(6)
C9 C10 C11 C14 -174.5(4)
C7 C6 C11 C10 -8.3(6)
N2 C6 C11 C10 -179.8(4)
C7 C6 C11 C14 169.1(4)
N2 C6 C11 C14 -2.4(6)
C1 N5 C15 C16 82.8(5)
C4 N5 C15 C16 -86.3(5)
C1 N5 C15 C20 -106.2(5)
C4 N5 C15 C20 84.7(5)
C20 C15 C16 C17 5.4(6)
N5 C15 C16 C17 176.3(4)
C20 C15 C16 C21 -172.4(4)
N5 C15 C16 C21 -1.5(6)
C15 C16 C17 C18 -1.5(7)
C21 C16 C17 C18 176.3(4)
C16 C17 C18 C19 -1.7(7)
C16 C17 C18 C22 -177.9(5)
C17 C18 C19 C20 1.2(7)
C22 C18 C19 C20 177.4(5)
C16 C15 C20 C19 -5.8(6)
N5 C15 C20 C19 -176.4(4)
C16 C15 C20 C23 171.9(4)
N5 C15 C20 C23 1.3(6)
C18 C19 C20 C15 2.5(7)
C18 C19 C20 C23 -175.3(4)
C1 Ru1 C24 C25 -66.4(4)
P1 Ru1 C24 C25 32.8(4)
Cl1 Ru1 C24 C25 119.3(4)
Cl2 Ru1 C24 C25 -151.2(4)
C1 Ru1 C24 C32 119.1(3)
P1 Ru1 C24 C32 -141.7(3)
Cl1 Ru1 C24 C32 -55.2(3)
Cl2 Ru1 C24 C32 34.3(3)
C32 C24 C25 C26 0.5(5)
Ru1 C24 C25 C26 -174.7(3)
C24 C25 C26 C33 177.4(4)
C24 C25 C26 C27 -1.7(5)
C25 C26 C27 C28 -178.1(5)
C33 C26 C27 C28 2.8(8)
C25 C26 C27 C32 2.2(5)
C33 C26 C27 C32 -176.9(4)
C32 C27 C28 C29 2.3(7)
C26 C27 C28 C29 -177.4(5)
C27 C28 C29 C30 -0.6(7)
C28 C29 C30 C31 0.2(7)
C29 C30 C31 C32 -1.6(7)
C30 C31 C32 C27 3.3(6)
C30 C31 C32 C24 -179.4(4)
C28 C27 C32 C31 -3.7(6)
C26 C27 C32 C31 176.1(4)
C28 C27 C32 C24 178.4(4)
C26 C27 C32 C24 -1.8(5)
C25 C24 C32 C31 -176.7(4)
Ru1 C24 C32 C31 -0.8(6)
C25 C24 C32 C27 0.9(4)
Ru1 C24 C32 C27 176.8(3)
C25 C26 C33 C38 -148.1(5)
C27 C26 C33 C38 30.9(7)
C25 C26 C33 C34 30.7(7)
C27 C26 C33 C34 -150.4(5)
C38 C33 C34 C35 -0.2(8)
C26 C33 C34 C35 -179.0(5)
C33 C34 C35 C36 -0.6(9)
C34 C35 C36 C37 1.6(10)
C35 C36 C37 C38 -1.7(10)
C36 C37 C38 C33 0.8(9)
C34 C33 C38 C37 0.1(8)
C26 C33 C38 C37 178.9(5)
C24 Ru1 P1 O2 172.09(18)
C1 Ru1 P1 O2 -89.22(17)
Cl1 Ru1 P1 O2 66.39(13)
Cl2 Ru1 P1 O2 5.9(2)
C24 Ru1 P1 O1 -68.20(18)
C1 Ru1 P1 O1 30.49(18)
Cl1 Ru1 P1 O1 -173.90(14)
Cl2 Ru1 P1 O1 125.64(18)
C24 Ru1 P1 O3 56.76(18)
C1 Ru1 P1 O3 155.45(18)
Cl1 Ru1 P1 O3 -48.94(14)
Cl2 Ru1 P1 O3 -109.41(18)
O2 P1 O1 C39 -58.5(4)
O3 P1 O1 C39 42.2(4)
Ru1 P1 O1 C39 176.7(3)
P1 O1 C39 C40 6.0(7)
P1 O1 C39 C44 -175.1(3)
C44 C39 C40 C41 -0.4(7)
O1 C39 C40 C41 178.4(4)
C39 C40 C41 C42 -0.9(7)
C40 C41 C42 C43 1.3(8)
C41 C42 C43 C44 -0.4(8)
C42 C43 C44 C39 -0.9(7)
C40 C39 C44 C43 1.3(7)
O1 C39 C44 C43 -177.6(4)
O1 P1 O2 C45 113.4(4)
O3 P1 O2 C45 8.1(4)
Ru1 P1 O2 C45 -121.4(3)
P1 O2 C45 C46 51.1(6)
P1 O2 C45 C50 -131.7(4)
C50 C45 C46 C47 1.7(7)
O2 C45 C46 C47 178.8(4)
C45 C46 C47 C48 -1.7(7)
C46 C47 C48 C49 0.8(8)
C47 C48 C49 C50 0.0(7)
C48 C49 C50 C45 -0.1(7)
C46 C45 C50 C49 -0.8(7)
O2 C45 C50 C49 -178.1(4)
O2 P1 O3 C51 -171.9(4)
O1 P1 O3 C51 81.5(4)
Ru1 P1 O3 C51 -48.4(4)
P1 O3 C51 C56 79.4(5)
P1 O3 C51 C52 -106.0(4)
C56 C51 C52 C53 -0.6(7)
O3 C51 C52 C53 -175.2(4)
C51 C52 C53 C54 0.3(8)
C52 C53 C54 C55 -0.7(8)
C53 C54 C55 C56 1.4(8)
C52 C51 C56 C55 1.3(7)
O3 C51 C56 C55 175.7(4)
C54 C55 C56 C51 -1.7(7)
